data_7039571
loop_
_publ_author_name
'Shaw, Paul'
'Kennedy, Alan R.'
'Nelson, David J.'

_publ_section_title
;
 Synthesis and characterisation of an N-heterocyclic carbene with
 spatially-defined steric impact.
;
_journal_issue 29
_journal_name_full 'Dalton transactions (Cambridge, England : 2003)'
_journal_page_first 11772
_journal_page_last 11780
_journal_paper_doi 10.1039/c6dt02100j
_journal_volume 45
_journal_year 2016
_chemical_formula_sum 'C45 H40 Cl Cu N2'
_chemical_formula_weight 707.78
_chemical_name_systematic
;
 ?
;
_space_group_IT_number 14
_symmetry_cell_setting monoclinic
_symmetry_space_group_name_Hall '-P 2ybc'
_symmetry_space_group_name_H-M 'P 1 21/c 1'
_atom_sites_solution_hydrogens geom
_atom_sites_solution_primary direct
_atom_sites_solution_secondary difmap
_audit_creation_method SHELXL-97
_audit_update_record
;
2016-05-25 deposited with the CCDC.
2016-06-16 downloaded from the CCDC.
;
_cell_angle_alpha 90.00
_cell_angle_beta 96.965(5)
_cell_angle_gamma 90.00
_cell_formula_units_Z 4
_cell_length_a 18.1556(9)
_cell_length_b 9.0431(4)
_cell_length_c 22.1244(14)
_cell_measurement_reflns_used 3813
_cell_measurement_temperature 123(2)
_cell_measurement_theta_max 28.3940
_cell_measurement_theta_min 3.1370
_cell_volume 3605.6(3)
_computing_cell_refinement CrysalisPro
_computing_data_collection CrysalisPro
_computing_data_reduction CrysalisPro
_computing_structure_refinement 'SHELXL-97 (Sheldrick, 2008)'
_computing_structure_solution SIR92
_diffrn_ambient_temperature 123(2)
_diffrn_measured_fraction_theta_full 0.998
_diffrn_measured_fraction_theta_max 0.861
_diffrn_measurement_device_type 'Oxford Diffraction Gemini S'
_diffrn_measurement_method 'omega scans'
_diffrn_radiation_monochromator graphite
_diffrn_radiation_source 'fine-focus sealed tube'
_diffrn_radiation_type MoK\a
_diffrn_radiation_wavelength 0.71073
_diffrn_reflns_av_R_equivalents 0.0373
_diffrn_reflns_av_sigmaI/netI 0.0686
_diffrn_reflns_limit_h_max 24
_diffrn_reflns_limit_h_min -24
_diffrn_reflns_limit_k_max 9
_diffrn_reflns_limit_k_min -12
_diffrn_reflns_limit_l_max 18
_diffrn_reflns_limit_l_min -30
_diffrn_reflns_number 17499
_diffrn_reflns_theta_full 27.00
_diffrn_reflns_theta_max 29.77
_diffrn_reflns_theta_min 3.05
_exptl_absorpt_coefficient_mu 0.714
_exptl_absorpt_correction_T_max 1.00000
_exptl_absorpt_correction_T_min 0.45784
_exptl_absorpt_correction_type multi-scan
_exptl_absorpt_process_details
;
CrysAlisPro, Agilent Technologies,
Version 1.171.37.35 (release 13-08-2014 CrysAlis171 .NET)
(compiled Aug 13 2014,18:06:01)
Empirical absorption correction using spherical harmonics,
 implemented in SCALE3 ABSPACK scaling algorithm.
;
_exptl_crystal_colour colourless
_exptl_crystal_density_diffrn 1.304
_exptl_crystal_density_method 'not measured'
_exptl_crystal_description tablet
_exptl_crystal_F_000 1480
_exptl_crystal_size_max 0.45
_exptl_crystal_size_mid 0.20
_exptl_crystal_size_min 0.08
_refine_diff_density_max 0.464
_refine_diff_density_min -0.533
_refine_diff_density_rms 0.068
_refine_ls_extinction_method none
_refine_ls_goodness_of_fit_ref 1.040
_refine_ls_hydrogen_treatment constr
_refine_ls_matrix_type full
_refine_ls_number_parameters 446
_refine_ls_number_reflns 8884
_refine_ls_number_restraints 0
_refine_ls_restrained_S_all 1.040
_refine_ls_R_factor_all 0.0833
_refine_ls_R_factor_gt 0.0519
_refine_ls_shift/su_max 0.001
_refine_ls_shift/su_mean 0.000
_refine_ls_structure_factor_coef Fsqd
_refine_ls_weighting_details 'calc w=1/[\s^2^(Fo^2^)+(0.0338P)^2^+1.3434P] where P=(Fo^2^+2Fc^2^)/3'
_refine_ls_weighting_scheme calc
_refine_ls_wR_factor_gt 0.0949
_refine_ls_wR_factor_ref 0.1078
_reflns_number_gt 6420
_reflns_number_total 8884
_reflns_threshold_expression I>2\s(I)
_cod_data_source_file c6dt02100j2.cif
_cod_data_source_block nelson_paul_cucl
_cod_depositor_comments 'Adding full bibliography for 7039571--7039574.cif.'
_cod_original_sg_symbol_H-M P21/c
_cod_database_code 7039571

loop_
_symmetry_equiv_pos_as_xyz
'x, y, z'
'-x, y+1/2, -z+1/2'
'-x, -y, -z'
'x, -y-1/2, z-1/2'

loop_
_atom_site_label
_atom_site_type_symbol
_atom_site_fract_x
_atom_site_fract_y
_atom_site_fract_z
_atom_site_U_iso_or_equiv
_atom_site_adp_type
_atom_site_occupancy
_atom_site_symmetry_multiplicity
_atom_site_calc_flag
_atom_site_refinement_flags
Cu1 Cu 0.130020(15) 0.16039(4) 0.620741(13) 0.02245(9) Uani 1 1 d .
Cl1 Cl 0.10842(4) 0.38498(8) 0.60504(3) 0.03639(17) Uani 1 1 d .
N1 N 0.17204(10) -0.1377(2) 0.59156(8) 0.0201(4) Uani 1 1 d .
N2 N 0.16477(10) -0.1144(2) 0.68639(8) 0.0193(4) Uani 1 1 d .
C1 C 0.15551(12) -0.0385(3) 0.63348(10) 0.0200(5) Uani 1 1 d .
C2 C 0.18961(13) -0.2745(3) 0.61775(11) 0.0238(5) Uani 1 1 d .
H2 H 0.2024 -0.3616 0.5974 0.029 Uiso 1 1 calc R
C3 C 0.18505(13) -0.2597(3) 0.67764(11) 0.0226(5) Uani 1 1 d .
H3 H 0.1940 -0.3341 0.7079 0.027 Uiso 1 1 calc R
C4 C 0.16886(12) -0.1097(3) 0.52686(10) 0.0204(5) Uani 1 1 d .
C5 C 0.22558(12) -0.0313(3) 0.50483(10) 0.0196(5) Uani 1 1 d .
C6 C 0.22167(13) -0.0116(3) 0.44212(10) 0.0233(5) Uani 1 1 d .
H6 H 0.2600 0.0414 0.4259 0.028 Uiso 1 1 calc R
C7 C 0.16284(13) -0.0679(3) 0.40257(11) 0.0268(6) Uani 1 1 d .
C8 C 0.10718(14) -0.1435(3) 0.42644(11) 0.0308(6) Uani 1 1 d .
H8 H 0.0669 -0.1818 0.3996 0.037 Uiso 1 1 calc R
C9 C 0.10826(13) -0.1653(3) 0.48899(11) 0.0270(6) Uani 1 1 d .
C10 C 0.16112(14) -0.0451(4) 0.33489(11) 0.0351(7) Uani 1 1 d .
H10A H 0.1218 -0.1061 0.3133 0.053 Uiso 1 1 calc R
H10B H 0.2091 -0.0737 0.3223 0.053 Uiso 1 1 calc R
H10C H 0.1514 0.0593 0.3251 0.053 Uiso 1 1 calc R
C11 C 0.04593(14) -0.2436(4) 0.51418(12) 0.0388(7) Uani 1 1 d .
H11A H 0.0645 -0.3355 0.5340 0.058 Uiso 1 1 calc R
H11B H 0.0068 -0.2666 0.4810 0.058 Uiso 1 1 calc R
H11C H 0.0258 -0.1799 0.5440 0.058 Uiso 1 1 calc R
C12 C 0.28957(12) 0.0323(3) 0.54805(10) 0.0207(5) Uani 1 1 d .
H12 H 0.2661 0.0820 0.5813 0.025 Uiso 1 1 calc R
C13 C 0.33122(14) 0.1525(3) 0.51883(10) 0.0265(6) Uani 1 1 d .
C14 C 0.29987(18) 0.2914(3) 0.51022(12) 0.0382(7) Uani 1 1 d .
H14 H 0.2531 0.3111 0.5237 0.046 Uiso 1 1 calc R
C15 C 0.3360(2) 0.4017(4) 0.48220(13) 0.0545(10) Uani 1 1 d .
H15 H 0.3132 0.4958 0.4755 0.065 Uiso 1 1 calc R
C16 C 0.4051(2) 0.3765(4) 0.46390(14) 0.0566(11) Uani 1 1 d .
H16 H 0.4305 0.4536 0.4458 0.068 Uiso 1 1 calc R
C17 C 0.43642(18) 0.2397(4) 0.47206(13) 0.0496(9) Uani 1 1 d .
H17 H 0.4837 0.2214 0.4594 0.060 Uiso 1 1 calc R
C18 C 0.39995(14) 0.1275(4) 0.49864(11) 0.0340(7) Uani 1 1 d .
H18 H 0.4220 0.0323 0.5032 0.041 Uiso 1 1 calc R
C19 C 0.34190(12) -0.0835(3) 0.57942(10) 0.0219(5) Uani 1 1 d .
C20 C 0.34405(13) -0.2276(3) 0.56017(11) 0.0271(6) Uani 1 1 d .
H20 H 0.3116 -0.2588 0.5256 0.033 Uiso 1 1 calc R
C21 C 0.39348(14) -0.3289(3) 0.59085(12) 0.0351(7) Uani 1 1 d .
H21 H 0.3935 -0.4291 0.5779 0.042 Uiso 1 1 calc R
C22 C 0.44205(15) -0.2829(4) 0.63977(12) 0.0400(8) Uani 1 1 d .
H22 H 0.4757 -0.3514 0.6607 0.048 Uiso 1 1 calc R
C23 C 0.44191(14) -0.1391(4) 0.65823(12) 0.0405(8) Uani 1 1 d .
H23 H 0.4765 -0.1075 0.6914 0.049 Uiso 1 1 calc R
C24 C 0.39191(12) -0.0384(3) 0.62918(11) 0.0291(6) Uani 1 1 d .
H24 H 0.3916 0.0610 0.6430 0.035 Uiso 1 1 calc R
C25 C 0.14970(12) -0.0550(3) 0.74429(10) 0.0202(5) Uani 1 1 d .
C26 C 0.20516(12) 0.0188(3) 0.78142(10) 0.0210(5) Uani 1 1 d .
C27 C 0.18712(13) 0.0751(3) 0.83623(11) 0.0269(6) Uani 1 1 d .
H27 H 0.2236 0.1285 0.8618 0.032 Uiso 1 1 calc R
C28 C 0.11767(14) 0.0557(3) 0.85465(11) 0.0302(6) Uani 1 1 d .
C29 C 0.06433(13) -0.0222(3) 0.81676(12) 0.0298(6) Uani 1 1 d .
H29 H 0.0169 -0.0383 0.8296 0.036 Uiso 1 1 calc R
C30 C 0.07863(12) -0.0768(3) 0.76090(12) 0.0256(6) Uani 1 1 d .
C31 C 0.10060(16) 0.1126(4) 0.91538(13) 0.0494(9) Uani 1 1 d .
H31A H 0.0501 0.0837 0.9217 0.074 Uiso 1 1 calc R
H31B H 0.1047 0.2207 0.9161 0.074 Uiso 1 1 calc R
H31C H 0.1360 0.0706 0.9478 0.074 Uiso 1 1 calc R
C32 C 0.02001(13) -0.1582(4) 0.71991(13) 0.0391(7) Uani 1 1 d .
H32A H -0.0249 -0.1672 0.7401 0.059 Uiso 1 1 calc R
H32B H 0.0382 -0.2570 0.7112 0.059 Uiso 1 1 calc R
H32C H 0.0085 -0.1034 0.6817 0.059 Uiso 1 1 calc R
C33 C 0.28423(12) 0.0309(3) 0.76590(10) 0.0205(5) Uani 1 1 d .
H33 H 0.2840 -0.0091 0.7237 0.025 Uiso 1 1 calc R
C34 C 0.33880(12) -0.0642(3) 0.80767(10) 0.0217(5) Uani 1 1 d .
C35 C 0.31752(14) -0.1610(3) 0.85067(11) 0.0265(6) Uani 1 1 d .
H35 H 0.2666 -0.1687 0.8562 0.032 Uiso 1 1 calc R
C36 C 0.36943(15) -0.2470(3) 0.88588(12) 0.0330(6) Uani 1 1 d .
H36 H 0.3538 -0.3115 0.9157 0.040 Uiso 1 1 calc R
C37 C 0.44360(15) -0.2398(3) 0.87803(12) 0.0333(7) Uani 1 1 d .
H37 H 0.4791 -0.2990 0.9022 0.040 Uiso 1 1 calc R
C38 C 0.46527(14) -0.1462(3) 0.83500(12) 0.0343(7) Uani 1 1 d .
H38 H 0.5160 -0.1419 0.8286 0.041 Uiso 1 1 calc R
C39 C 0.41398(13) -0.0577(3) 0.80058(11) 0.0269(6) Uani 1 1 d .
H39 H 0.4303 0.0087 0.7717 0.032 Uiso 1 1 calc R
C40 C 0.30821(12) 0.1921(3) 0.76388(10) 0.0203(5) Uani 1 1 d .
C41 C 0.29464(13) 0.2712(3) 0.70988(11) 0.0252(6) Uani 1 1 d .
H41 H 0.2710 0.2235 0.6745 0.030 Uiso 1 1 calc R
C42 C 0.31487(14) 0.4177(3) 0.70668(12) 0.0315(6) Uani 1 1 d .
H42 H 0.3052 0.4699 0.6693 0.038 Uiso 1 1 calc R
C43 C 0.34916(14) 0.4886(3) 0.75769(12) 0.0325(6) Uani 1 1 d .
H43 H 0.3630 0.5896 0.7557 0.039 Uiso 1 1 calc R
C44 C 0.36308(14) 0.4116(3) 0.81154(12) 0.0320(6) Uani 1 1 d .
H44 H 0.3865 0.4600 0.8469 0.038 Uiso 1 1 calc R
C45 C 0.34335(13) 0.2645(3) 0.81472(11) 0.0271(6) Uani 1 1 d .
H45 H 0.3539 0.2124 0.8521 0.032 Uiso 1 1 calc R

loop_
_atom_site_aniso_label
_atom_site_aniso_U_11
_atom_site_aniso_U_22
_atom_site_aniso_U_33
_atom_site_aniso_U_23
_atom_site_aniso_U_13
_atom_site_aniso_U_12
Cu1 0.02310(15) 0.01859(16) 0.02495(15) 0.00176(14) 0.00001(11) 0.00123(13)
Cl1 0.0343(3) 0.0204(3) 0.0522(4) 0.0036(3) -0.0040(3) 0.0019(3)
N1 0.0206(9) 0.0193(11) 0.0203(9) 0.0007(9) 0.0017(8) -0.0021(8)
N2 0.0207(9) 0.0174(10) 0.0190(9) 0.0006(9) -0.0016(8) -0.0025(8)
C1 0.0158(10) 0.0221(13) 0.0209(11) -0.0011(11) -0.0024(9) -0.0033(10)
C2 0.0270(12) 0.0166(12) 0.0277(12) -0.0003(12) 0.0031(10) -0.0006(11)
C3 0.0252(12) 0.0152(13) 0.0270(12) 0.0040(11) 0.0010(10) -0.0018(10)
C4 0.0214(11) 0.0192(13) 0.0201(11) -0.0036(11) 0.0006(9) -0.0001(10)
C5 0.0211(11) 0.0161(12) 0.0210(11) -0.0028(11) 0.0002(9) 0.0027(10)
C6 0.0230(11) 0.0240(14) 0.0226(12) -0.0004(11) 0.0019(10) 0.0004(11)
C7 0.0275(12) 0.0294(15) 0.0226(12) -0.0033(12) -0.0014(10) 0.0035(12)
C8 0.0258(12) 0.0386(17) 0.0262(12) -0.0067(13) -0.0042(10) -0.0033(12)
C9 0.0237(12) 0.0297(15) 0.0266(12) -0.0029(13) -0.0005(10) -0.0050(11)
C10 0.0346(14) 0.048(2) 0.0212(12) -0.0036(14) -0.0014(11) 0.0030(14)
C11 0.0300(14) 0.051(2) 0.0344(15) -0.0020(15) -0.0027(12) -0.0173(14)
C12 0.0200(11) 0.0213(13) 0.0205(11) -0.0005(11) 0.0016(9) -0.0023(10)
C13 0.0322(13) 0.0268(15) 0.0188(11) 0.0018(12) -0.0040(10) -0.0087(12)
C14 0.0604(19) 0.0247(15) 0.0287(14) 0.0002(13) 0.0017(13) -0.0044(14)
C15 0.101(3) 0.0265(17) 0.0334(16) 0.0037(15) -0.0012(18) -0.0131(19)
C16 0.083(3) 0.055(2) 0.0293(15) 0.0084(17) -0.0016(17) -0.045(2)
C17 0.0468(18) 0.071(3) 0.0291(15) 0.0128(18) -0.0034(13) -0.0300(18)
C18 0.0308(14) 0.0435(19) 0.0261(13) 0.0071(13) -0.0023(11) -0.0118(13)
C19 0.0186(11) 0.0266(14) 0.0209(11) 0.0044(11) 0.0041(9) -0.0003(10)
C20 0.0248(12) 0.0282(15) 0.0283(13) 0.0033(13) 0.0031(10) -0.0013(11)
C21 0.0336(14) 0.0324(16) 0.0404(15) 0.0075(15) 0.0087(12) 0.0077(13)
C22 0.0355(15) 0.052(2) 0.0323(15) 0.0122(16) 0.0046(12) 0.0184(15)
C23 0.0273(14) 0.065(2) 0.0273(14) -0.0032(16) -0.0029(11) 0.0121(15)
C24 0.0223(12) 0.0390(17) 0.0260(13) -0.0050(13) 0.0023(10) 0.0046(12)
C25 0.0215(11) 0.0180(13) 0.0210(11) 0.0029(11) 0.0018(9) 0.0014(10)
C26 0.0216(11) 0.0204(13) 0.0209(11) 0.0018(11) 0.0019(9) 0.0013(10)
C27 0.0257(12) 0.0293(15) 0.0256(12) -0.0029(12) 0.0023(10) -0.0006(11)
C28 0.0322(13) 0.0319(16) 0.0278(13) -0.0002(13) 0.0098(11) 0.0065(12)
C29 0.0210(12) 0.0350(16) 0.0345(14) 0.0083(14) 0.0085(10) 0.0065(12)
C30 0.0182(11) 0.0239(14) 0.0343(14) 0.0064(12) 0.0013(10) 0.0011(10)
C31 0.0418(17) 0.071(3) 0.0387(16) -0.0155(18) 0.0181(13) 0.0066(17)
C32 0.0193(12) 0.050(2) 0.0482(17) -0.0014(17) 0.0036(11) -0.0077(13)
C33 0.0195(11) 0.0222(13) 0.0199(11) -0.0043(11) 0.0021(9) -0.0028(10)
C34 0.0233(11) 0.0182(13) 0.0231(11) -0.0063(11) 0.0009(9) -0.0015(10)
C35 0.0299(13) 0.0203(13) 0.0297(13) -0.0039(12) 0.0054(10) -0.0008(11)
C36 0.0463(16) 0.0211(15) 0.0312(14) 0.0005(13) 0.0028(12) 0.0024(13)
C37 0.0380(15) 0.0241(15) 0.0344(14) -0.0057(13) -0.0093(12) 0.0073(12)
C38 0.0253(13) 0.0350(17) 0.0412(15) -0.0072(15) -0.0012(11) 0.0031(12)
C39 0.0237(12) 0.0266(15) 0.0301(13) -0.0028(12) 0.0014(10) -0.0029(11)
C40 0.0168(11) 0.0196(13) 0.0250(12) -0.0016(11) 0.0042(9) -0.0015(10)
C41 0.0219(12) 0.0285(15) 0.0249(12) -0.0005(12) 0.0012(10) -0.0008(11)
C42 0.0314(13) 0.0295(16) 0.0337(14) 0.0109(14) 0.0039(11) 0.0040(12)
C43 0.0323(14) 0.0205(14) 0.0459(16) 0.0020(14) 0.0092(12) -0.0017(12)
C44 0.0349(14) 0.0245(15) 0.0356(14) -0.0061(13) 0.0001(12) -0.0038(12)
C45 0.0310(13) 0.0243(14) 0.0246(12) -0.0014(12) -0.0015(10) -0.0018(12)

loop_
_atom_type_symbol
_atom_type_description
_atom_type_scat_dispersion_real
_atom_type_scat_dispersion_imag
_atom_type_scat_source
Cu Cu 0.3201 1.2651 'International Tables Vol C Tables 4.2.6.8 and 6.1.1.4'
Cl Cl 0.1484 0.1585 'International Tables Vol C Tables 4.2.6.8 and 6.1.1.4'
N N 0.0061 0.0033 'International Tables Vol C Tables 4.2.6.8 and 6.1.1.4'
C C 0.0033 0.0016 'International Tables Vol C Tables 4.2.6.8 and 6.1.1.4'
H H 0.0000 0.0000 'International Tables Vol C Tables 4.2.6.8 and 6.1.1.4'

loop_
_geom_angle_atom_site_label_1
_geom_angle_atom_site_label_2
_geom_angle_atom_site_label_3
_geom_angle
C1 Cu1 Cl1 176.32(7)
C1 N1 C2 111.38(19)
C1 N1 C4 125.3(2)
C2 N1 C4 123.3(2)
C1 N2 C3 111.61(19)
C1 N2 C25 124.3(2)
C3 N2 C25 124.0(2)
N1 C1 N2 104.1(2)
N1 C1 Cu1 127.37(17)
N2 C1 Cu1 128.47(18)
C3 C2 N1 106.5(2)
C3 C2 H2 126.7
N1 C2 H2 126.7
C2 C3 N2 106.4(2)
C2 C3 H3 126.8
N2 C3 H3 126.8
C5 C4 C9 122.6(2)
C5 C4 N1 119.65(19)
C9 C4 N1 117.7(2)
C4 C5 C6 117.7(2)
C4 C5 C12 121.0(2)
C6 C5 C12 121.3(2)
C5 C6 C7 121.5(2)
C5 C6 H6 119.3
C7 C6 H6 119.3
C8 C7 C6 118.9(2)
C8 C7 C10 121.4(2)
C6 C7 C10 119.7(2)
C7 C8 C9 121.8(2)
C7 C8 H8 119.1
C9 C8 H8 119.1
C4 C9 C8 117.4(2)
C4 C9 C11 121.6(2)
C8 C9 C11 121.0(2)
C7 C10 H10A 109.5
C7 C10 H10B 109.5
H10A C10 H10B 109.5
C7 C10 H10C 109.5
H10A C10 H10C 109.5
H10B C10 H10C 109.5
C9 C11 H11A 109.5
C9 C11 H11B 109.5
H11A C11 H11B 109.5
C9 C11 H11C 109.5
H11A C11 H11C 109.5
H11B C11 H11C 109.5
C13 C12 C19 111.84(19)
C13 C12 C5 112.66(19)
C19 C12 C5 114.3(2)
C13 C12 H12 105.7
C19 C12 H12 105.7
C5 C12 H12 105.7
C14 C13 C18 118.2(3)
C14 C13 C12 119.5(2)
C18 C13 C12 122.3(2)
C15 C14 C13 120.5(3)
C15 C14 H14 119.7
C13 C14 H14 119.7
C14 C15 C16 120.6(3)
C14 C15 H15 119.7
C16 C15 H15 119.7
C17 C16 C15 119.2(3)
C17 C16 H16 120.4
C15 C16 H16 120.4
C16 C17 C18 120.6(3)
C16 C17 H17 119.7
C18 C17 H17 119.7
C17 C18 C13 120.8(3)
C17 C18 H18 119.6
C13 C18 H18 119.6
C20 C19 C24 118.7(2)
C20 C19 C12 123.4(2)
C24 C19 C12 117.8(2)
C19 C20 C21 120.8(2)
C19 C20 H20 119.6
C21 C20 H20 119.6
C22 C21 C20 119.8(3)
C22 C21 H21 120.1
C20 C21 H21 120.1
C23 C22 C21 120.0(3)
C23 C22 H22 120.0
C21 C22 H22 120.0
C22 C23 C24 120.8(3)
C22 C23 H23 119.6
C24 C23 H23 119.6
C23 C24 C19 119.9(3)
C23 C24 H24 120.1
C19 C24 H24 120.1
C26 C25 C30 122.5(2)
C26 C25 N2 120.0(2)
C30 C25 N2 117.4(2)
C25 C26 C27 117.4(2)
C25 C26 C33 122.5(2)
C27 C26 C33 119.9(2)
C28 C27 C26 122.0(2)
C28 C27 H27 119.0
C26 C27 H27 119.0
C27 C28 C29 118.6(2)
C27 C28 C31 120.9(2)
C29 C28 C31 120.4(2)
C30 C29 C28 121.7(2)
C30 C29 H29 119.1
C28 C29 H29 119.1
C29 C30 C25 117.6(2)
C29 C30 C32 121.1(2)
C25 C30 C32 121.2(2)
C28 C31 H31A 109.5
C28 C31 H31B 109.5
H31A C31 H31B 109.5
C28 C31 H31C 109.5
H31A C31 H31C 109.5
H31B C31 H31C 109.5
C30 C32 H32A 109.5
C30 C32 H32B 109.5
H32A C32 H32B 109.5
C30 C32 H32C 109.5
H32A C32 H32C 109.5
H32B C32 H32C 109.5
C26 C33 C40 110.9(2)
C26 C33 C34 112.45(19)
C40 C33 C34 112.86(18)
C26 C33 H33 106.7
C40 C33 H33 106.7
C34 C33 H33 106.7
C35 C34 C39 117.6(2)
C35 C34 C33 123.8(2)
C39 C34 C33 118.5(2)
C34 C35 C36 121.0(2)
C34 C35 H35 119.5
C36 C35 H35 119.5
C37 C36 C35 120.7(3)
C37 C36 H36 119.7
C35 C36 H36 119.7
C38 C37 C36 119.0(2)
C38 C37 H37 120.5
C36 C37 H37 120.5
C37 C38 C39 120.7(3)
C37 C38 H38 119.7
C39 C38 H38 119.7
C38 C39 C34 121.1(3)
C38 C39 H39 119.5
C34 C39 H39 119.5
C45 C40 C41 118.1(2)
C45 C40 C33 122.2(2)
C41 C40 C33 119.8(2)
C42 C41 C40 121.2(2)
C42 C41 H41 119.4
C40 C41 H41 119.4
C43 C42 C41 120.1(2)
C43 C42 H42 120.0
C41 C42 H42 120.0
C44 C43 C42 119.4(3)
C44 C43 H43 120.3
C42 C43 H43 120.3
C43 C44 C45 120.6(3)
C43 C44 H44 119.7
C45 C44 H44 119.7
C44 C45 C40 120.6(2)
C44 C45 H45 119.7
C40 C45 H45 119.7

loop_
_geom_bond_atom_site_label_1
_geom_bond_atom_site_label_2
_geom_bond_distance
Cu1 C1 1.870(3)
Cu1 Cl1 2.0896(8)
N1 C1 1.350(3)
N1 C2 1.387(3)
N1 C4 1.448(3)
N2 C1 1.350(3)
N2 C3 1.384(3)
N2 C25 1.445(3)
C2 C3 1.344(3)
C2 H2 0.9500
C3 H3 0.9500
C4 C5 1.386(3)
C4 C9 1.394(3)
C5 C6 1.392(3)
C5 C12 1.525(3)
C6 C7 1.392(3)
C6 H6 0.9500
C7 C8 1.377(4)
C7 C10 1.508(3)
C8 C9 1.396(3)
C8 H8 0.9500
C9 C11 1.499(4)
C10 H10A 0.9800
C10 H10B 0.9800
C10 H10C 0.9800
C11 H11A 0.9800
C11 H11B 0.9800
C11 H11C 0.9800
C12 C13 1.513(3)
C12 C19 1.524(3)
C12 H12 1.0000
C13 C14 1.382(4)
C13 C18 1.394(4)
C14 C15 1.382(4)
C14 H14 0.9500
C15 C16 1.383(5)
C15 H15 0.9500
C16 C17 1.365(5)
C16 H16 0.9500
C17 C18 1.381(4)
C17 H17 0.9500
C18 H18 0.9500
C19 C20 1.373(4)
C19 C24 1.400(3)
C20 C21 1.399(4)
C20 H20 0.9500
C21 C22 1.375(4)
C21 H21 0.9500
C22 C23 1.363(4)
C22 H22 0.9500
C23 C24 1.388(4)
C23 H23 0.9500
C24 H24 0.9500
C25 C26 1.390(3)
C25 C30 1.398(3)
C26 C27 1.390(3)
C26 C33 1.520(3)
C27 C28 1.383(3)
C27 H27 0.9500
C28 C29 1.393(4)
C28 C31 1.506(4)
C29 C30 1.384(4)
C29 H29 0.9500
C30 C32 1.504(4)
C31 H31A 0.9800
C31 H31B 0.9800
C31 H31C 0.9800
C32 H32A 0.9800
C32 H32B 0.9800
C32 H32C 0.9800
C33 C40 1.523(3)
C33 C34 1.534(3)
C33 H33 1.0000
C34 C35 1.382(3)
C34 C39 1.394(3)
C35 C36 1.386(4)
C35 H35 0.9500
C36 C37 1.380(4)
C36 H36 0.9500
C37 C38 1.367(4)
C37 H37 0.9500
C38 C39 1.384(4)
C38 H38 0.9500
C39 H39 0.9500
C40 C45 1.388(3)
C40 C41 1.388(3)
C41 C42 1.379(4)
C41 H41 0.9500
C42 C43 1.379(4)
C42 H42 0.9500
C43 C44 1.377(4)
C43 H43 0.9500
C44 C45 1.382(4)
C44 H44 0.9500
C45 H45 0.9500

loop_
_geom_torsion_atom_site_label_1
_geom_torsion_atom_site_label_2
_geom_torsion_atom_site_label_3
_geom_torsion_atom_site_label_4
_geom_torsion
C2 N1 C1 N2 1.4(2)
C4 N1 C1 N2 178.71(19)
C2 N1 C1 Cu1 178.91(16)
C4 N1 C1 Cu1 -3.8(3)
C3 N2 C1 N1 -1.4(2)
C25 N2 C1 N1 -176.81(19)
C3 N2 C1 Cu1 -178.83(16)
C25 N2 C1 Cu1 5.8(3)
Cl1 Cu1 C1 N1 -65.2(12)
Cl1 Cu1 C1 N2 111.7(11)
C1 N1 C2 C3 -1.0(3)
C4 N1 C2 C3 -178.29(19)
N1 C2 C3 N2 0.1(3)
C1 N2 C3 C2 0.9(3)
C25 N2 C3 C2 176.3(2)
C1 N1 C4 C5 78.0(3)
C2 N1 C4 C5 -105.0(3)
C1 N1 C4 C9 -102.7(3)
C2 N1 C4 C9 74.2(3)
C9 C4 C5 C6 -1.5(4)
N1 C4 C5 C6 177.7(2)
C9 C4 C5 C12 177.9(2)
N1 C4 C5 C12 -2.9(3)
C4 C5 C6 C7 0.2(4)
C12 C5 C6 C7 -179.2(2)
C5 C6 C7 C8 0.6(4)
C5 C6 C7 C10 -179.5(2)
C6 C7 C8 C9 -0.1(4)
C10 C7 C8 C9 179.9(3)
C5 C4 C9 C8 2.0(4)
N1 C4 C9 C8 -177.3(2)
C5 C4 C9 C11 -177.1(3)
N1 C4 C9 C11 3.6(4)
C7 C8 C9 C4 -1.1(4)
C7 C8 C9 C11 178.0(3)
C4 C5 C12 C13 -161.4(2)
C6 C5 C12 C13 17.9(3)
C4 C5 C12 C19 69.4(3)
C6 C5 C12 C19 -111.2(3)
C19 C12 C13 C14 -154.2(2)
C5 C12 C13 C14 75.3(3)
C19 C12 C13 C18 27.4(3)
C5 C12 C13 C18 -103.0(3)
C18 C13 C14 C15 0.1(4)
C12 C13 C14 C15 -178.3(2)
C13 C14 C15 C16 -1.9(4)
C14 C15 C16 C17 2.0(4)
C15 C16 C17 C18 -0.4(4)
C16 C17 C18 C13 -1.4(4)
C14 C13 C18 C17 1.5(4)
C12 C13 C18 C17 179.9(2)
C13 C12 C19 C20 -113.6(3)
C5 C12 C19 C20 16.0(3)
C13 C12 C19 C24 64.2(3)
C5 C12 C19 C24 -166.2(2)
C24 C19 C20 C21 2.1(4)
C12 C19 C20 C21 179.9(2)
C19 C20 C21 C22 -1.9(4)
C20 C21 C22 C23 0.0(4)
C21 C22 C23 C24 1.6(4)
C22 C23 C24 C19 -1.4(4)
C20 C19 C24 C23 -0.5(4)
C12 C19 C24 C23 -178.4(2)
C1 N2 C25 C26 -89.3(3)
C3 N2 C25 C26 95.8(3)
C1 N2 C25 C30 91.4(3)
C3 N2 C25 C30 -83.4(3)
C30 C25 C26 C27 -1.6(4)
N2 C25 C26 C27 179.2(2)
C30 C25 C26 C33 174.6(2)
N2 C25 C26 C33 -4.6(4)
C25 C26 C27 C28 1.9(4)
C33 C26 C27 C28 -174.4(2)
C26 C27 C28 C29 -0.3(4)
C26 C27 C28 C31 177.6(3)
C27 C28 C29 C30 -1.7(4)
C31 C28 C29 C30 -179.5(3)
C28 C29 C30 C25 1.9(4)
C28 C29 C30 C32 -178.8(3)
C26 C25 C30 C29 -0.2(4)
N2 C25 C30 C29 179.0(2)
C26 C25 C30 C32 -179.5(3)
N2 C25 C30 C32 -0.3(4)
C25 C26 C33 C40 123.9(2)
C27 C26 C33 C40 -60.0(3)
C25 C26 C33 C34 -108.7(3)
C27 C26 C33 C34 67.4(3)
C26 C33 C34 C35 5.8(3)
C40 C33 C34 C35 132.2(2)
C26 C33 C34 C39 -176.7(2)
C40 C33 C34 C39 -50.3(3)
C39 C34 C35 C36 0.7(4)
C33 C34 C35 C36 178.2(2)
C34 C35 C36 C37 -1.2(4)
C35 C36 C37 C38 0.1(4)
C36 C37 C38 C39 1.3(4)
C37 C38 C39 C34 -1.7(4)
C35 C34 C39 C38 0.7(4)
C33 C34 C39 C38 -176.9(2)
C26 C33 C40 C45 91.1(3)
C34 C33 C40 C45 -36.1(3)
C26 C33 C40 C41 -88.6(3)
C34 C33 C40 C41 144.2(2)
C45 C40 C41 C42 -0.5(4)
C33 C40 C41 C42 179.3(2)
C40 C41 C42 C43 -0.1(4)
C41 C42 C43 C44 0.2(4)
C42 C43 C44 C45 0.3(4)
C43 C44 C45 C40 -0.9(4)
C41 C40 C45 C44 1.0(4)
C33 C40 C45 C44 -178.8(2)
